data_4077046
loop_
_publ_author_name
'Volkov, Oleg'
'Rath, Nigam P.'
'Barton, Lawrence'

_publ_section_title
;
 Chemistry of a Metallathiaborane Cluster. 5.&#x2020;Reaction of
 [8,8-(\h2-dppm)-8-(\h1-dppm)-nido-8,7-RhSB9H10] and Its Derivatives with
 Organotransition-Metal Reagents
;
_journal_issue 25
_journal_name_full Organometallics
_journal_page_first 5505
_journal_paper_doi 10.1021/om020480y
_journal_volume 21
_journal_year 2002
_chemical_formula_sum 'C45.5 H49 B9 Cl6 P3 Rh S'
_chemical_formula_weight 1133.72
_chemical_name_systematic
; 
 ? 
;
_space_group_IT_number 14
_symmetry_cell_setting monoclinic
_symmetry_space_group_name_Hall '-P 2ybc'
_symmetry_space_group_name_H-M 'P 1 21/c 1'
_atom_sites_solution_hydrogens geom
_atom_sites_solution_primary direct
_atom_sites_solution_secondary difmap
_audit_creation_method SHELXL-97
_cell_angle_alpha 90.00
_cell_angle_beta 115.631(2)
_cell_angle_gamma 90.00
_cell_formula_units_Z 4
_cell_length_a 16.4160(4)
_cell_length_b 20.7474(5)
_cell_length_c 16.8186(4)
_cell_measurement_reflns_used 9758
_cell_measurement_temperature 180(2)
_cell_measurement_theta_max 27.8
_cell_measurement_theta_min 2.4
_cell_volume 5164.6(2)
_computing_cell_refinement 'Bruker SMART'
_computing_data_collection 'Bruker SMART'
_computing_data_reduction 'Bruker SHELXTL'
_computing_molecular_graphics 'Bruker-SHELXTL (Sheldrick, 2000)'
_computing_publication_material 'Bruker-SHELXTL (Sheldrick, 2000)'
_computing_structure_refinement 'Bruker-SHELXTL (Sheldrick, 2000)'
_computing_structure_solution 'Bruker-SHELXTL (Sheldrick, 2000)'
_diffrn_ambient_temperature 180(2)
_diffrn_measured_fraction_theta_full 0.997
_diffrn_measured_fraction_theta_max 0.997
_diffrn_measurement_device_type 'CCD area detector'
_diffrn_measurement_method 'phi and omega scans'
_diffrn_radiation_monochromator graphite
_diffrn_radiation_source 'normal-focus sealed tube'
_diffrn_radiation_type MoK\a
_diffrn_radiation_wavelength 0.71073
_diffrn_reflns_av_R_equivalents 0.12
_diffrn_reflns_av_sigmaI/netI 0.0679
_diffrn_reflns_limit_h_max 18
_diffrn_reflns_limit_h_min -20
_diffrn_reflns_limit_k_max 25
_diffrn_reflns_limit_k_min -25
_diffrn_reflns_limit_l_max 21
_diffrn_reflns_limit_l_min -21
_diffrn_reflns_number 101621
_diffrn_reflns_theta_full 26.37
_diffrn_reflns_theta_max 26.37
_diffrn_reflns_theta_min 1.96
_exptl_absorpt_coefficient_mu 0.808
_exptl_absorpt_correction_T_max 0.8953
_exptl_absorpt_correction_T_min 0.7936
_exptl_absorpt_correction_type empirical
_exptl_absorpt_process_details sadabs
_exptl_crystal_colour orange
_exptl_crystal_density_diffrn 1.458
_exptl_crystal_density_meas ?
_exptl_crystal_density_method 'not measured'
_exptl_crystal_description plate
_exptl_crystal_F_000 2300
_exptl_crystal_size_max 0.30
_exptl_crystal_size_mid 0.22
_exptl_crystal_size_min 0.14
_refine_diff_density_max 1.343
_refine_diff_density_min -1.393
_refine_diff_density_rms 0.117
_refine_ls_extinction_method none
_refine_ls_goodness_of_fit_ref 1.061
_refine_ls_hydrogen_treatment mixed
_refine_ls_matrix_type full
_refine_ls_number_parameters 632
_refine_ls_number_reflns 10519
_refine_ls_number_restraints 3
_refine_ls_restrained_S_all 1.061
_refine_ls_R_factor_all 0.1059
_refine_ls_R_factor_gt 0.0704
_refine_ls_shift/su_max 0.001
_refine_ls_shift/su_mean 0.000
_refine_ls_structure_factor_coef Fsqd
_refine_ls_weighting_details 'calc w=1/[\s^2^(Fo^2^)+(0.0801P)^2^+21.0000P] where P=(Fo^2^+2Fc^2^)/3'
_refine_ls_weighting_scheme calc
_refine_ls_wR_factor_gt 0.1722
_refine_ls_wR_factor_ref 0.1903
_reflns_number_gt 7485
_reflns_number_total 10519
_reflns_threshold_expression >2sigma(I)
_cod_data_source_file om020480y.cif
_cod_data_source_block Compd8
_cod_depositor_comments
;
The following automatic conversions were performed:

'_symmetry_cell_setting' value 'Monoclinic' changed to 'monoclinic'
according to /home/saulius/struct/CIF-dictionaries/cif_core.dic
dictionary named 'cif_core.dic' version 2.4.1 from 2010-06-29.

Automatic conversion script
Id: cif_fix_values 1715 2011-07-08 13:25:40Z adriana 

The following automatic conversions were performed:

'_exptl_crystal_density_meas' value 'no' was changed to '?' - the
value is perceived as not measured.

Automatic conversion script
Id: cif_fix_values 3008 2015-01-20 13:52:24Z robertas 
;
_cod_original_sg_symbol_H-M P2~1~/c
_cod_original_formula_sum 'C45.50 H49 B9 Cl6 P3 Rh S'
_cod_database_code 4077046

loop_
_symmetry_equiv_pos_as_xyz
'x, y, z'
'-x, y+1/2, -z+1/2'
'-x, -y, -z'
'x, -y-1/2, z-1/2'

loop_
_atom_site_label
_atom_site_type_symbol
_atom_site_fract_x
_atom_site_fract_y
_atom_site_fract_z
_atom_site_U_iso_or_equiv
_atom_site_adp_type
_atom_site_occupancy
_atom_site_symmetry_multiplicity
_atom_site_calc_flag
_atom_site_refinement_flags
Rh8 Rh 0.23242(3) 0.11390(2) 0.13157(3) 0.02759(14) Uani 1 1 d .
S7 S 0.33633(10) 0.11070(7) 0.07143(9) 0.0313(3) Uani 1 1 d .
P1 P 0.12951(10) 0.10144(7) 0.18731(10) 0.0304(3) Uani 1 1 d .
P2 P 0.28985(10) 0.16286(7) 0.33094(9) 0.0264(3) Uani 1 1 d .
P3 P 0.55633(10) 0.18449(7) 0.35597(9) 0.0252(3) Uani 1 1 d .
Cl1 Cl 0.13941(11) 0.18352(9) 0.01631(10) 0.0451(4) Uani 1 1 d .
B1 B 0.4024(5) 0.0046(3) 0.2175(5) 0.0347(15) Uani 1 1 d D
B2 B 0.4238(5) 0.0417(3) 0.1347(5) 0.0320(15) Uani 1 1 d .
B3 B 0.3061(5) 0.0288(3) 0.1243(4) 0.0325(15) Uani 1 1 d .
B4 B 0.3117(5) 0.0431(3) 0.2327(4) 0.0294(14) Uani 1 1 d .
B5 B 0.4265(4) 0.0615(3) 0.3053(4) 0.0284(14) Uani 1 1 d .
B6 B 0.4917(5) 0.0631(3) 0.2452(5) 0.0301(14) Uani 1 1 d .
B9 B 0.3450(4) 0.1245(3) 0.2619(4) 0.0264(13) Uani 1 1 d .
B10 B 0.4531(4) 0.1366(3) 0.2714(4) 0.0271(13) Uani 1 1 d .
B11 B 0.4523(5) 0.1273(3) 0.1679(5) 0.0300(14) Uani 1 1 d .
C1 C 0.1849(4) 0.1210(3) 0.3066(4) 0.0308(12) Uani 1 1 d .
H1A H 0.1447 0.1486 0.3221 0.037 Uiso 1 1 calc R
H1B H 0.1971 0.0809 0.3418 0.037 Uiso 1 1 calc R
C2 C 0.0882(4) 0.0196(3) 0.1878(4) 0.0342(13) Uani 1 1 d .
C3 C 0.0490(4) 0.0039(3) 0.2439(4) 0.0396(15) Uani 1 1 d .
H3 H 0.0430 0.0359 0.2813 0.048 Uiso 1 1 calc R
C4 C 0.0186(4) -0.0580(3) 0.2456(5) 0.0462(17) Uani 1 1 d .
H4 H -0.0071 -0.0685 0.2848 0.055 Uiso 1 1 calc R
C5 C 0.0257(5) -0.1041(4) 0.1908(6) 0.055(2) Uani 1 1 d .
H5 H 0.0054 -0.1467 0.1924 0.066 Uiso 1 1 calc R
C6 C 0.0622(5) -0.0889(4) 0.1332(5) 0.0538(19) Uani 1 1 d .
H6 H 0.0657 -0.1207 0.0941 0.065 Uiso 1 1 calc R
C7 C 0.0937(5) -0.0274(3) 0.1325(5) 0.0441(16) Uani 1 1 d .
H7 H 0.1196 -0.0172 0.0933 0.053 Uiso 1 1 calc R
C8 C 0.0251(4) 0.1479(3) 0.1414(4) 0.0381(14) Uani 1 1 d .
C9 C 0.0227(5) 0.2126(4) 0.1615(5) 0.0510(18) Uani 1 1 d .
H9 H 0.0765 0.2334 0.2012 0.061 Uiso 1 1 calc R
C10 C -0.0581(5) 0.2474(4) 0.1238(6) 0.066(2) Uani 1 1 d .
H10 H -0.0590 0.2916 0.1384 0.079 Uiso 1 1 calc R
C11 C -0.1360(5) 0.2182(4) 0.0660(5) 0.062(2) Uani 1 1 d .
H11' H -0.1911 0.2417 0.0408 0.075 Uiso 1 1 calc R
C12 C -0.1339(5) 0.1548(4) 0.0449(5) 0.066(2) Uani 1 1 d .
H12 H -0.1878 0.1348 0.0040 0.080 Uiso 1 1 calc R
C13 C -0.0551(5) 0.1192(4) 0.0816(5) 0.0541(19) Uani 1 1 d .
H13 H -0.0553 0.0751 0.0661 0.065 Uiso 1 1 calc R
C14 C 0.2555(4) 0.2451(3) 0.3004(4) 0.0331(13) Uani 1 1 d .
C15 C 0.2227(4) 0.2830(3) 0.3492(4) 0.0355(14) Uani 1 1 d .
H15 H 0.2221 0.2668 0.4017 0.043 Uiso 1 1 calc R
C16 C 0.1913(4) 0.3441(3) 0.3200(5) 0.0432(16) Uani 1 1 d .
H16 H 0.1714 0.3707 0.3541 0.052 Uiso 1 1 calc R
C17 C 0.1885(5) 0.3673(3) 0.2423(5) 0.0498(18) Uani 1 1 d .
H17 H 0.1649 0.4091 0.2222 0.060 Uiso 1 1 calc R
C18 C 0.2196(5) 0.3303(3) 0.1934(5) 0.0489(17) Uani 1 1 d .
H18 H 0.2176 0.3464 0.1398 0.059 Uiso 1 1 calc R
C19 C 0.2540(4) 0.2693(3) 0.2228(4) 0.0349(14) Uani 1 1 d .
H19 H 0.2767 0.2440 0.1898 0.042 Uiso 1 1 calc R
C20 C 0.3527(4) 0.1568(3) 0.4501(4) 0.0279(12) Uani 1 1 d .
C21 C 0.3625(4) 0.0946(3) 0.4862(4) 0.0330(13) Uani 1 1 d .
H21 H 0.3359 0.0587 0.4490 0.040 Uiso 1 1 calc R
C22 C 0.4108(4) 0.0859(3) 0.5759(4) 0.0354(14) Uani 1 1 d .
H22 H 0.4172 0.0440 0.6006 0.042 Uiso 1 1 calc R
C23 C 0.4502(5) 0.1388(3) 0.6304(4) 0.0411(15) Uani 1 1 d .
H23 H 0.4829 0.1330 0.6923 0.049 Uiso 1 1 calc R
C24 C 0.4417(4) 0.1992(3) 0.5940(4) 0.0391(15) Uani 1 1 d .
H24 H 0.4693 0.2351 0.6312 0.047 Uiso 1 1 calc R
C25 C 0.3938(4) 0.2085(3) 0.5046(4) 0.0314(13) Uani 1 1 d .
H25 H 0.3890 0.2505 0.4803 0.038 Uiso 1 1 calc R
C26 C 0.5281(4) 0.2565(3) 0.3997(4) 0.0277(12) Uani 1 1 d .
C27 C 0.5780(4) 0.2769(3) 0.4863(4) 0.0330(13) Uani 1 1 d .
H27 H 0.6235 0.2498 0.5272 0.040 Uiso 1 1 calc R
C28 C 0.5614(4) 0.3366(3) 0.5130(4) 0.0377(14) Uani 1 1 d .
H28 H 0.5959 0.3507 0.5719 0.045 Uiso 1 1 calc R
C29 C 0.4951(5) 0.3754(3) 0.4544(4) 0.0405(15) Uani 1 1 d .
H29 H 0.4831 0.4160 0.4733 0.049 Uiso 1 1 calc R
C30 C 0.4454(4) 0.3562(3) 0.3680(4) 0.0384(14) Uani 1 1 d .
H30 H 0.4003 0.3837 0.3276 0.046 Uiso 1 1 calc R
C31 C 0.4617(4) 0.2964(3) 0.3405(4) 0.0320(13) Uani 1 1 d .
H31 H 0.4273 0.2829 0.2813 0.038 Uiso 1 1 calc R
C32 C 0.6307(4) 0.2167(3) 0.3097(4) 0.0305(12) Uani 1 1 d .
C33 C 0.6702(4) 0.1750(3) 0.2702(4) 0.0370(14) Uani 1 1 d .
H33 H 0.6564 0.1303 0.2652 0.044 Uiso 1 1 calc R
C34 C 0.7294(4) 0.1995(4) 0.2387(4) 0.0453(16) Uani 1 1 d .
H34 H 0.7575 0.1711 0.2138 0.054 Uiso 1 1 calc R
C35 C 0.7476(5) 0.2644(4) 0.2431(5) 0.0513(18) Uani 1 1 d .
H35 H 0.7873 0.2807 0.2203 0.062 Uiso 1 1 calc R
C36 C 0.7084(5) 0.3057(3) 0.2805(5) 0.0457(16) Uani 1 1 d .
H36 H 0.7211 0.3505 0.2831 0.055 Uiso 1 1 calc R
C37 C 0.6502(4) 0.2823(3) 0.3145(4) 0.0371(14) Uani 1 1 d .
H37 H 0.6239 0.3111 0.3408 0.045 Uiso 1 1 calc R
C38 C 0.6309(4) 0.1399(3) 0.4531(4) 0.0272(12) Uani 1 1 d .
C39 C 0.5949(4) 0.1157(3) 0.5094(4) 0.0308(12) Uani 1 1 d .
H39 H 0.5322 0.1201 0.4936 0.037 Uiso 1 1 calc R
C40 C 0.6499(4) 0.0856(3) 0.5872(4) 0.0340(13) Uani 1 1 d .
H40 H 0.6247 0.0690 0.6243 0.041 Uiso 1 1 calc R
C41 C 0.7399(5) 0.0795(3) 0.6114(4) 0.0420(16) Uani 1 1 d .
H41 H 0.7776 0.0594 0.6658 0.050 Uiso 1 1 calc R
C42 C 0.7773(5) 0.1030(4) 0.5561(5) 0.0505(18) Uani 1 1 d .
H42 H 0.8400 0.0980 0.5723 0.061 Uiso 1 1 calc R
C43 C 0.7222(4) 0.1336(3) 0.4777(4) 0.0377(14) Uani 1 1 d .
H43 H 0.7476 0.1502 0.4408 0.045 Uiso 1 1 calc R
C1S C 0.9704(12) 0.2000(8) 0.4344(10) 0.151(6) Uani 1 1 d .
H1S1 H 0.9164 0.2268 0.4220 0.181 Uiso 1 1 calc R
H1S2 H 1.0232 0.2225 0.4798 0.181 Uiso 1 1 calc R
C2S C 0.7183(9) 0.0154(6) 0.1057(8) 0.109(4) Uani 1 1 d .
H2S1 H 0.7160 -0.0287 0.0823 0.131 Uiso 1 1 calc R
H2S2 H 0.6958 0.0452 0.0546 0.131 Uiso 1 1 calc R
C3S C 0.2143(10) 0.0160(9) 0.5885(11) 0.137(12) Uani 0.50 1 d PD
H3S1 H 0.2598 -0.0098 0.5787 0.165 Uiso 0.50 1 calc PR
H3S2 H 0.2475 0.0466 0.6370 0.165 Uiso 0.50 1 calc PR
Cl2 Cl 0.9850(2) 0.1943(2) 0.3423(2) 0.1262(13) Uani 1 1 d .
Cl3 Cl 0.9574(6) 0.1283(4) 0.4758(6) 0.273(4) Uani 1 1 d .
Cl4 Cl 0.8248(3) 0.0333(2) 0.1686(5) 0.234(4) Uani 1 1 d .
Cl5 Cl 0.64822(17) 0.01862(11) 0.15195(19) 0.0809(7) Uani 1 1 d .
Cl6 Cl 0.1545(8) 0.0594(5) 0.4955(5) 0.170(4) Uani 0.50 1 d PD
Cl7 Cl 0.1543(11) -0.0345(6) 0.6224(12) 0.256(7) Uani 0.50 1 d PD
H1 H 0.414(3) -0.0480(7) 0.219(3) 0.018(13) Uiso 1 1 d D
H2 H 0.447(4) 0.020(3) 0.098(4) 0.037(17) Uiso 1 1 d .
H3 H 0.273(4) -0.007(3) 0.073(4) 0.049(19) Uiso 1 1 d .
H4 H 0.271(4) 0.012(3) 0.257(4) 0.032(16) Uiso 1 1 d .
H5 H 0.453(3) 0.047(2) 0.371(3) 0.017(13) Uiso 1 1 d .
H6 H 0.566(4) 0.050(3) 0.274(4) 0.037(17) Uiso 1 1 d .
H11 H 0.492(4) 0.151(3) 0.143(4) 0.046(19) Uiso 1 1 d .

loop_
_atom_site_aniso_label
_atom_site_aniso_U_11
_atom_site_aniso_U_22
_atom_site_aniso_U_33
_atom_site_aniso_U_23
_atom_site_aniso_U_13
_atom_site_aniso_U_12
Rh8 0.0286(2) 0.0302(2) 0.0234(2) 0.00073(18) 0.01068(18) 0.00009(19)
S7 0.0347(8) 0.0341(8) 0.0262(7) 0.0002(6) 0.0143(6) 0.0009(6)
P1 0.0274(8) 0.0364(8) 0.0257(7) 0.0003(6) 0.0099(6) -0.0019(6)
P2 0.0272(7) 0.0277(7) 0.0249(7) -0.0015(6) 0.0119(6) 0.0002(6)
P3 0.0275(7) 0.0237(7) 0.0250(7) 0.0005(6) 0.0121(6) 0.0004(6)
Cl1 0.0399(9) 0.0615(10) 0.0328(8) 0.0155(7) 0.0147(7) 0.0114(8)
B1 0.045(4) 0.028(3) 0.031(4) -0.003(3) 0.016(3) 0.002(3)
B2 0.034(4) 0.027(3) 0.038(4) -0.006(3) 0.018(3) 0.000(3)
B3 0.037(4) 0.032(3) 0.028(3) -0.005(3) 0.014(3) -0.005(3)
B4 0.030(3) 0.027(3) 0.030(3) 0.000(3) 0.012(3) -0.004(3)
B5 0.030(3) 0.029(3) 0.026(3) 0.003(3) 0.011(3) 0.003(3)
B6 0.033(4) 0.024(3) 0.037(4) 0.002(3) 0.018(3) 0.002(3)
B9 0.031(3) 0.025(3) 0.021(3) 0.000(2) 0.009(3) -0.002(3)
B10 0.031(3) 0.025(3) 0.026(3) 0.001(2) 0.013(3) 0.002(3)
B11 0.035(4) 0.025(3) 0.035(4) 0.002(3) 0.020(3) 0.003(3)
C1 0.029(3) 0.037(3) 0.026(3) 0.002(2) 0.012(2) -0.001(3)
C2 0.028(3) 0.038(3) 0.034(3) 0.000(3) 0.012(3) -0.005(3)
C3 0.034(3) 0.043(4) 0.039(4) 0.004(3) 0.014(3) -0.001(3)
C4 0.036(4) 0.052(4) 0.047(4) 0.016(3) 0.015(3) -0.004(3)
C5 0.042(4) 0.047(4) 0.071(5) 0.011(4) 0.019(4) -0.007(3)
C6 0.050(4) 0.044(4) 0.064(5) -0.009(4) 0.022(4) -0.007(3)
C7 0.041(4) 0.045(4) 0.049(4) -0.004(3) 0.022(3) -0.010(3)
C8 0.033(3) 0.051(4) 0.030(3) 0.007(3) 0.012(3) 0.001(3)
C9 0.033(4) 0.055(4) 0.055(4) -0.002(3) 0.010(3) 0.008(3)
C10 0.052(5) 0.070(5) 0.067(5) -0.008(4) 0.018(4) 0.017(4)
C11 0.043(4) 0.082(6) 0.055(5) 0.017(4) 0.014(4) 0.024(4)
C12 0.037(4) 0.077(6) 0.057(5) 0.016(4) -0.006(4) -0.002(4)
C13 0.039(4) 0.050(4) 0.053(4) 0.005(3) 0.001(3) -0.001(3)
C14 0.033(3) 0.032(3) 0.032(3) 0.000(2) 0.012(3) 0.003(3)
C15 0.035(3) 0.033(3) 0.039(3) -0.001(3) 0.017(3) 0.004(3)
C16 0.033(3) 0.042(4) 0.053(4) -0.009(3) 0.017(3) 0.010(3)
C17 0.048(4) 0.041(4) 0.055(4) 0.011(3) 0.017(4) 0.019(3)
C18 0.056(4) 0.046(4) 0.043(4) 0.015(3) 0.020(3) 0.018(3)
C19 0.036(3) 0.032(3) 0.034(3) 0.003(3) 0.013(3) 0.009(3)
C20 0.028(3) 0.034(3) 0.025(3) -0.003(2) 0.014(2) -0.001(2)
C21 0.038(3) 0.030(3) 0.031(3) 0.001(2) 0.015(3) 0.001(2)
C22 0.037(3) 0.034(3) 0.034(3) 0.010(3) 0.014(3) 0.006(3)
C23 0.050(4) 0.047(4) 0.023(3) 0.000(3) 0.012(3) 0.010(3)
C24 0.048(4) 0.034(3) 0.030(3) -0.007(3) 0.012(3) 0.006(3)
C25 0.037(3) 0.028(3) 0.031(3) 0.000(2) 0.017(3) 0.001(2)
C26 0.031(3) 0.027(3) 0.031(3) 0.002(2) 0.019(3) 0.001(2)
C27 0.040(3) 0.029(3) 0.031(3) 0.001(2) 0.016(3) -0.002(3)
C28 0.045(4) 0.036(3) 0.038(3) -0.011(3) 0.023(3) -0.006(3)
C29 0.051(4) 0.029(3) 0.052(4) -0.007(3) 0.031(3) 0.001(3)
C30 0.044(4) 0.028(3) 0.044(4) 0.005(3) 0.020(3) 0.009(3)
C31 0.033(3) 0.030(3) 0.035(3) 0.001(2) 0.016(3) 0.002(2)
C32 0.027(3) 0.040(3) 0.024(3) 0.002(2) 0.010(2) 0.001(2)
C33 0.034(3) 0.037(3) 0.038(3) -0.003(3) 0.013(3) 0.001(3)
C34 0.036(4) 0.063(5) 0.046(4) -0.010(3) 0.026(3) -0.002(3)
C35 0.041(4) 0.071(5) 0.052(4) 0.007(4) 0.029(4) -0.010(4)
C36 0.047(4) 0.042(4) 0.052(4) 0.009(3) 0.025(3) -0.005(3)
C37 0.036(3) 0.038(3) 0.038(3) 0.006(3) 0.016(3) -0.002(3)
C38 0.029(3) 0.023(3) 0.027(3) -0.001(2) 0.010(2) -0.001(2)
C39 0.031(3) 0.030(3) 0.034(3) 0.001(2) 0.016(3) 0.001(2)
C40 0.038(3) 0.031(3) 0.033(3) 0.006(3) 0.015(3) 0.002(3)
C41 0.044(4) 0.038(3) 0.035(3) 0.014(3) 0.008(3) 0.004(3)
C42 0.033(4) 0.059(5) 0.058(4) 0.023(4) 0.018(3) 0.009(3)
C43 0.028(3) 0.043(4) 0.042(4) 0.008(3) 0.015(3) 0.000(3)
C1S 0.179(15) 0.185(16) 0.118(11) -0.011(10) 0.092(11) -0.085(13)
C2S 0.147(12) 0.098(8) 0.104(9) 0.012(7) 0.074(9) 0.046(8)
C3S 0.24(4) 0.076(15) 0.17(3) -0.035(17) 0.15(3) -0.034(19)
Cl2 0.093(2) 0.184(4) 0.116(3) -0.031(2) 0.058(2) -0.007(2)
Cl3 0.345(10) 0.241(7) 0.322(10) 0.014(7) 0.228(9) -0.047(7)
Cl4 0.077(2) 0.176(4) 0.439(10) 0.161(5) 0.103(4) 0.028(2)
Cl5 0.0754(15) 0.0551(12) 0.118(2) -0.0035(13) 0.0473(15) -0.0020(11)
Cl6 0.240(11) 0.177(8) 0.090(5) -0.016(5) 0.069(6) -0.023(8)
Cl7 0.288(16) 0.141(9) 0.42(2) 0.038(11) 0.223(17) 0.027(10)

loop_
_atom_type_symbol
_atom_type_description
_atom_type_scat_dispersion_real
_atom_type_scat_dispersion_imag
_atom_type_scat_source
C C 0.0033 0.0016 'International Tables Vol C Tables 4.2.6.8 and 6.1.1.4'
H H 0.0000 0.0000 'International Tables Vol C Tables 4.2.6.8 and 6.1.1.4'
B B 0.0013 0.0007 'International Tables Vol C Tables 4.2.6.8 and 6.1.1.4'
P P 0.1023 0.0942 'International Tables Vol C Tables 4.2.6.8 and 6.1.1.4'
S S 0.1246 0.1234 'International Tables Vol C Tables 4.2.6.8 and 6.1.1.4'
Cl Cl 0.1484 0.1585 'International Tables Vol C Tables 4.2.6.8 and 6.1.1.4'
Rh Rh -1.1178 0.9187 'International Tables Vol C Tables 4.2.6.8 and 6.1.1.4'

loop_
_geom_angle_atom_site_label_1
_geom_angle_atom_site_label_2
_geom_angle_atom_site_label_3
_geom_angle
B3 Rh8 B9 83.6(2)
B3 Rh8 B4 48.9(2)
B9 Rh8 B4 47.9(2)
B3 Rh8 P1 117.50(18)
B9 Rh8 P1 93.12(17)
B4 Rh8 P1 84.35(18)
B3 Rh8 S7 54.73(18)
B9 Rh8 S7 88.75(17)
B4 Rh8 S7 91.00(18)
P1 Rh8 S7 171.76(6)
B3 Rh8 Cl1 128.78(18)
B9 Rh8 Cl1 136.55(17)
B4 Rh8 Cl1 175.51(18)
P1 Rh8 Cl1 94.35(6)
S7 Rh8 Cl1 89.77(5)
B11 S7 B2 56.9(3)
B11 S7 B3 96.8(3)
B2 S7 B3 55.3(3)
B11 S7 Rh8 105.8(2)
B2 S7 Rh8 106.5(2)
B3 S7 Rh8 58.8(2)
C8 P1 C2 102.2(3)
C8 P1 C1 105.8(3)
C2 P1 C1 102.0(3)
C8 P1 Rh8 119.7(2)
C2 P1 Rh8 116.8(2)
C1 P1 Rh8 108.50(19)
C14 P2 C1 103.9(3)
C14 P2 C20 109.8(3)
C1 P2 C20 104.3(3)
C14 P2 B9 113.0(3)
C1 P2 B9 108.4(3)
C20 P2 B9 116.4(3)
C26 P3 C38 104.3(3)
C26 P3 C32 101.8(3)
C38 P3 C32 104.7(3)
C26 P3 B10 115.0(3)
C38 P3 B10 115.6(3)
C32 P3 B10 113.8(3)
B3 B1 B2 65.0(4)
B3 B1 B5 109.8(5)
B2 B1 B5 108.4(5)
B3 B1 B6 110.9(5)
B2 B1 B6 59.3(4)
B5 B1 B6 58.6(4)
B3 B1 B4 61.2(4)
B2 B1 B4 112.3(5)
B5 B1 B4 59.6(4)
B6 B1 B4 107.1(5)
B1 B2 B6 61.7(4)
B1 B2 B11 107.0(5)
B6 B2 B11 58.7(4)
B1 B2 B3 57.4(4)
B6 B2 B3 106.9(5)
B11 B2 B3 106.2(4)
B1 B2 S7 113.3(4)
B6 B2 S7 111.5(4)
B11 B2 S7 60.0(3)
B3 B2 S7 64.9(3)
B1 B3 B4 60.8(4)
B1 B3 B2 57.6(4)
B4 B3 B2 106.2(5)
B1 B3 S7 109.1(4)
B4 B3 S7 112.3(4)
B2 B3 S7 59.8(3)
B1 B3 Rh8 119.4(4)
B4 B3 Rh8 66.2(3)
B2 B3 Rh8 116.9(4)
S7 B3 Rh8 66.5(2)
B9 B4 B5 60.1(4)
B9 B4 B1 106.6(5)
B5 B4 B1 60.0(4)
B9 B4 B3 108.0(4)
B5 B4 B3 107.6(5)
B1 B4 B3 58.0(4)
B9 B4 Rh8 65.6(3)
B5 B4 Rh8 118.8(4)
B1 B4 Rh8 115.8(4)
B3 B4 Rh8 64.8(3)
B6 B5 B10 60.3(4)
B6 B5 B9 106.6(4)
B10 B5 B9 58.1(3)
B6 B5 B4 109.5(5)
B10 B5 B4 107.5(4)
B9 B5 B4 59.7(4)
B6 B5 B1 60.8(4)
B10 B5 B1 108.0(5)
B9 B5 B1 106.6(4)
B4 B5 B1 60.4(4)
B2 B6 B5 109.7(5)
B2 B6 B11 63.5(4)
B5 B6 B11 108.3(5)
B2 B6 B10 110.3(5)
B5 B6 B10 60.2(4)
B11 B6 B10 58.8(3)
B2 B6 B1 59.0(4)
B5 B6 B1 60.6(4)
B11 B6 B1 108.6(5)
B10 B6 B1 107.7(5)
B10 B9 B4 110.1(5)
B10 B9 B5 60.7(4)
B4 B9 B5 60.3(4)
B10 B9 P2 128.0(4)
B4 B9 P2 113.0(4)
B5 B9 P2 121.4(4)
B10 B9 Rh8 119.7(4)
B4 B9 Rh8 66.5(3)
B5 B9 Rh8 119.7(4)
P2 B9 Rh8 103.5(3)
B9 B10 B11 109.1(5)
B9 B10 B5 61.2(4)
B11 B10 B5 109.1(4)
B9 B10 B6 108.3(5)
B11 B10 B6 60.6(4)
B5 B10 B6 59.4(4)
B9 B10 P3 132.4(4)
B11 B10 P3 114.4(4)
B5 B10 P3 118.0(4)
B6 B10 P3 109.2(4)
B10 B11 B6 60.6(4)
B10 B11 B2 107.2(5)
B6 B11 B2 57.8(4)
B10 B11 S7 116.0(4)
B6 B11 S7 113.3(4)
B2 B11 S7 63.1(3)
P2 C1 P1 108.8(3)
C7 C2 C3 118.4(6)
C7 C2 P1 121.4(5)
C3 C2 P1 120.2(5)
C4 C3 C2 120.6(6)
C5 C4 C3 119.9(7)
C4 C5 C6 120.3(7)
C7 C6 C5 119.7(7)
C2 C7 C6 121.1(7)
C9 C8 C13 118.1(6)
C9 C8 P1 121.9(5)
C13 C8 P1 119.9(5)
C8 C9 C10 120.7(7)
C11 C10 C9 120.3(8)
C12 C11 C10 119.4(7)
C11 C12 C13 121.5(7)
C12 C13 C8 120.1(7)
C19 C14 C15 119.4(5)
C19 C14 P2 119.2(4)
C15 C14 P2 121.2(5)
C16 C15 C14 119.2(6)
C17 C16 C15 121.0(6)
C16 C17 C18 120.2(6)
C17 C18 C19 119.8(6)
C18 C19 C14 120.3(6)
C25 C20 C21 119.6(5)
C25 C20 P2 123.9(4)
C21 C20 P2 116.4(4)
C22 C21 C20 119.8(6)
C21 C22 C23 120.0(6)
C24 C23 C22 119.7(6)
C25 C24 C23 120.9(6)
C24 C25 C20 120.0(5)
C31 C26 C27 119.5(5)
C31 C26 P3 117.5(4)
C27 C26 P3 122.5(4)
C28 C27 C26 120.1(6)
C29 C28 C27 119.9(6)
C28 C29 C30 120.8(6)
C29 C30 C31 119.7(6)
C30 C31 C26 119.9(6)
C37 C32 C33 119.2(6)
C37 C32 P3 120.7(5)
C33 C32 P3 120.1(5)
C34 C33 C32 119.7(6)
C35 C34 C33 120.7(6)
C34 C35 C36 120.0(6)
C35 C36 C37 120.6(6)
C32 C37 C36 119.8(6)
C43 C38 C39 118.8(5)
C43 C38 P3 122.8(4)
C39 C38 P3 118.1(4)
C40 C39 C38 120.5(5)
C41 C40 C39 120.6(6)
C40 C41 C42 120.0(6)
C43 C42 C41 119.7(6)
C38 C43 C42 120.4(6)
Cl2 C1S Cl3 114.4(10)
Cl4 C2S Cl5 116.9(8)
Cl7 C3S Cl6 116.7(11)

loop_
_geom_bond_atom_site_label_1
_geom_bond_atom_site_label_2
_geom_bond_distance
Rh8 B3 2.173(7)
Rh8 B9 2.183(6)
Rh8 B4 2.198(7)
Rh8 P1 2.2738(16)
Rh8 S7 2.3301(15)
Rh8 Cl1 2.3695(16)
S7 B11 1.925(7)
S7 B2 1.981(7)
S7 B3 2.075(7)
P1 C8 1.823(6)
P1 C2 1.829(6)
P1 C1 1.855(6)
P2 C14 1.800(6)
P2 C1 1.811(6)
P2 C20 1.818(6)
P2 B9 1.926(6)
P3 C26 1.811(6)
P3 C38 1.814(6)
P3 C32 1.835(6)
P3 B10 1.949(7)
B1 B3 1.752(10)
B1 B2 1.754(10)
B1 B5 1.797(9)
B1 B6 1.802(10)
B1 B4 1.804(10)
B2 B6 1.760(10)
B2 B11 1.860(9)
B2 B3 1.883(10)
B3 B4 1.811(9)
B4 B9 1.778(9)
B4 B5 1.789(9)
B5 B6 1.762(9)
B5 B10 1.776(9)
B5 B9 1.785(9)
B6 B11 1.778(9)
B6 B10 1.778(9)
B9 B10 1.731(9)
B10 B11 1.746(9)
C2 C7 1.377(9)
C2 C3 1.391(9)
C3 C4 1.382(9)
C4 C5 1.367(11)
C5 C6 1.378(11)
C6 C7 1.379(9)
C8 C9 1.388(10)
C8 C13 1.398(9)
C9 C10 1.399(10)
C10 C11 1.369(12)
C11 C12 1.366(12)
C12 C13 1.382(10)
C14 C19 1.388(8)
C14 C15 1.402(8)
C15 C16 1.376(9)
C16 C17 1.375(10)
C17 C18 1.375(10)
C18 C19 1.387(9)
C20 C25 1.384(8)
C20 C21 1.405(8)
C21 C22 1.379(8)
C22 C23 1.395(9)
C23 C24 1.376(9)
C24 C25 1.376(8)
C26 C31 1.388(8)
C26 C27 1.393(8)
C27 C28 1.385(8)
C28 C29 1.369(9)
C29 C30 1.382(9)
C30 C31 1.389(8)
C32 C37 1.392(8)
C32 C33 1.408(8)
C33 C34 1.389(9)
C34 C35 1.374(10)
C35 C36 1.377(10)
C36 C37 1.396(9)
C38 C43 1.377(8)
C38 C39 1.409(8)
C39 C40 1.376(8)
C40 C41 1.358(9)
C41 C42 1.405(9)
C42 C43 1.388(9)
C1S Cl2 1.670(13)
C1S Cl3 1.694(14)
C2S Cl4 1.648(14)
C2S Cl5 1.645(11)
C3S Cl7 1.697(5)
C3S Cl6 1.700(5)
